data_8100307
loop_
_publ_author_name
'Gray, Amy K.'
'Martin, Benjamin R.'
'Dorhout, Peter K.'

_publ_section_title
;
Crystal structure of potassium ytterbium(III) selenide, KYbSe~2~
;
_journal_issue 1
_journal_name_full 'Zeitschrift f\"ur Kristallographie - New Crystal Structures'
_journal_page_first 20
_journal_page_last 20
_journal_volume 218
_journal_year 2003
_chemical_formula_structural KYbSe2
_chemical_formula_sum 'K Se2 Yb'
_chemical_formula_weight 370.06
_space_group_IT_number 166
_symmetry_cell_setting rhombohedral
_symmetry_space_group_name_Hall '-R 3 2"'
_symmetry_space_group_name_H-M 'R -3 m :H'
_cell_angle_alpha 90.00
_cell_angle_beta 90.00
_cell_angle_gamma 120.00
_cell_formula_units_Z 3
_cell_length_a 4.1110(18)
_cell_length_b 4.1110(18)
_cell_length_c 22.697(14)
_cell_measurement_temperature 293(2)
_cell_volume 332.2(3)
_diffrn_ambient_temperature 293(2)
_exptl_crystal_density_diffrn 5.549
_cod_depositor_comments
;
The following automatic conversions were performed:
'_symmetry_cell_setting' value 'Rhombohedral' changed to 'rhombohedral'
according to '/home/saulius/struct/CIF-dictionaries/cif_core.dic'
dictionary named 'cif_core.dic' version 2.4.1 from 2010-06-29.

Automatic conversion script
Id: cif_fix_enum 1527 2010-12-29 10:47:43Z saulius 
;
_cod_original_sg_symbol_H-M 'R -3 m'
_cod_original_formula_sum 'K1 Yb1 Se2'
_cod_database_code 8100307

loop_
_symmetry_equiv_pos_as_xyz
'x, y, z'
'-y, x-y, z'
'-x+y, -x, z'
'y, x, -z'
'x-y, -y, -z'
'-x, -x+y, -z'
'x+2/3, y+1/3, z+1/3'
'-y+2/3, x-y+1/3, z+1/3'
'-x+y+2/3, -x+1/3, z+1/3'
'y+2/3, x+1/3, -z+1/3'
'x-y+2/3, -y+1/3, -z+1/3'
'-x+2/3, -x+y+1/3, -z+1/3'
'x+1/3, y+2/3, z+2/3'
'-y+1/3, x-y+2/3, z+2/3'
'-x+y+1/3, -x+2/3, z+2/3'
'y+1/3, x+2/3, -z+2/3'
'x-y+1/3, -y+2/3, -z+2/3'
'-x+1/3, -x+y+2/3, -z+2/3'
'-x, -y, -z'
'y, -x+y, -z'
'x-y, x, -z'
'-y, -x, z'
'-x+y, y, z'
'x, x-y, z'
'-x+2/3, -y+1/3, -z+1/3'
'y+2/3, -x+y+1/3, -z+1/3'
'x-y+2/3, x+1/3, -z+1/3'
'-y+2/3, -x+1/3, z+1/3'
'-x+y+2/3, y+1/3, z+1/3'
'x+2/3, x-y+1/3, z+1/3'
'-x+1/3, -y+2/3, -z+2/3'
'y+1/3, -x+y+2/3, -z+2/3'
'x-y+1/3, x+2/3, -z+2/3'
'-y+1/3, -x+2/3, z+2/3'
'-x+y+1/3, y+2/3, z+2/3'
'x+1/3, x-y+2/3, z+2/3'

loop_
_atom_site_label
_atom_site_type_symbol
_atom_site_fract_x
_atom_site_fract_y
_atom_site_fract_z
_atom_site_U_iso_or_equiv
_atom_site_adp_type
_atom_site_occupancy
_atom_site_symmetry_multiplicity
_atom_site_Wyckoff_symbol
_atom_site_calc_flag
_atom_site_refinement_flags
_atom_site_disorder_assembly
_atom_site_disorder_group
K1 K 0.0000 0.0000 0.5000 0.025(3) Uani 1 3 a d S . .
Yb1 Yb 0.0000 0.0000 0.0000 0.0077(10) Uani 1 3 b d S . .
Se1 Se 0.0000 0.0000 0.26530(15) 0.0122(12) Uani 1 6 c d S . .

loop_
_atom_site_aniso_label
_atom_site_aniso_U_11
_atom_site_aniso_U_22
_atom_site_aniso_U_33
_atom_site_aniso_U_23
_atom_site_aniso_U_13
_atom_site_aniso_U_12
K1 0.012(3) 0.012(3) 0.051(8) 0.000 0.000 0.0061(16)
Yb1 0.0058(11) 0.0058(11) 0.0114(15) 0.000 0.000 0.0029(6)
Se1 0.0071(15) 0.0071(15) 0.022(2) 0.000 0.000 0.0035(7)

loop_
_geom_bond_atom_site_label_1
_geom_bond_atom_site_label_2
_geom_bond_distance
_geom_bond_site_symmetry_2
_geom_bond_publ_flag
K1 Se1 3.263(3) 31_445 ?
K1 Se1 3.263(3) 7 ?
K1 Se1 3.263(3) 31 ?
K1 Se1 3.263(3) 7_445 ?
K1 Se1 3.263(3) 31_545 ?
K1 Se1 3.263(3) 7_455 ?
K1 K1 4.1110(18) 1_445 ?
K1 K1 4.1110(18) 1_665 ?
K1 K1 4.1110(18) 1_455 ?
K1 K1 4.1110(18) 1_565 ?
K1 K1 4.1110(18) 1_545 ?
K1 K1 4.1110(18) 1_655 ?
Yb1 Se1 2.832(2) 25 ?
Yb1 Se1 2.832(2) 13_444 ?
Yb1 Se1 2.832(2) 25_445 ?
Yb1 Se1 2.832(2) 13_554 ?
Yb1 Se1 2.832(2) 25_455 ?
Yb1 Se1 2.832(2) 13_544 ?
Yb1 Yb1 4.1110(18) 1_665 ?
Yb1 Yb1 4.1110(18) 1_445 ?
Yb1 Yb1 4.1110(18) 1_545 ?
Yb1 Yb1 4.1110(18) 1_455 ?
Yb1 Yb1 4.1110(18) 1_655 ?
Yb1 Yb1 4.1110(18) 1_565 ?
Se1 Yb1 2.832(2) 7 ?
Se1 Yb1 2.832(2) 7_445 ?
Se1 Yb1 2.832(2) 7_455 ?
Se1 K1 3.263(3) 13_444 ?
Se1 K1 3.263(3) 13_554 ?
Se1 K1 3.263(3) 13_544 ?
